data_4119341
loop_
_publ_author_name
'Takahiro Nishimura'
'Yusuke Ebe'
'Tamio Hayashi'

_publ_section_title
;
 Iridium-Catalyzed [3 + 2] Annulation of Cyclic N-Sulfonyl Ketimines with
 1,3-Dienes via C-H Activation
;
_journal_name_full 'Journal of the American Chemical Society'
_journal_page_first 2092
_journal_page_last 2095
_journal_paper_doi 10.1021/ja311968d
_journal_volume 135
_journal_year 2013
_chemical_formula_sum 'C20 H18 F3 N O2 S'
_chemical_formula_weight 393.41
_chemical_name_systematic
; 
 ? 
;
_space_group_IT_number 14
_symmetry_cell_setting monoclinic
_symmetry_Int_Tables_number 14
_symmetry_space_group_name_Hall '-P 2ybc'
_symmetry_space_group_name_H-M 'P 1 21/c 1'
_atom_sites_solution_hydrogens geom
_atom_sites_solution_primary direct
_atom_sites_solution_secondary difmap
_audit_creation_method SHELXL-97
_cell_angle_alpha 90.00
_cell_angle_beta 113.1756(8)
_cell_angle_gamma 90.00
_cell_formula_units_Z 4
_cell_length_a 12.5101(2)
_cell_length_b 10.6780(2)
_cell_length_c 14.8831(3)
_cell_measurement_reflns_used 9561
_cell_measurement_temperature 93(2)
_cell_measurement_theta_max 78.21
_cell_measurement_theta_min 3.23
_cell_volume 1827.69(6)
_computing_structure_refinement 'SHELXL-97 (Sheldrick, 1997)'
_computing_structure_solution 'SHELXS-97 (Sheldrick, 1990)'
_diffrn_ambient_temperature 93(2)
_diffrn_detector_area_resol_mean 10.0
_diffrn_measured_fraction_theta_full 0.997
_diffrn_measured_fraction_theta_max 0.997
_diffrn_measurement_device_type 'Rigaku RAXIS-RAPID'
_diffrn_measurement_method \w
_diffrn_radiation_monochromator graphite
_diffrn_radiation_source 'fine-focus sealed tube'
_diffrn_radiation_type CuK\a
_diffrn_radiation_wavelength 1.54187
_diffrn_reflns_av_R_equivalents 0.0459
_diffrn_reflns_av_sigmaI/netI 0.0367
_diffrn_reflns_limit_h_max 14
_diffrn_reflns_limit_h_min -14
_diffrn_reflns_limit_k_max 12
_diffrn_reflns_limit_k_min -12
_diffrn_reflns_limit_l_max 17
_diffrn_reflns_limit_l_min -17
_diffrn_reflns_number 18084
_diffrn_reflns_theta_full 68.21
_diffrn_reflns_theta_max 68.21
_diffrn_reflns_theta_min 3.84
_exptl_absorpt_coefficient_mu 1.982
_exptl_absorpt_correction_T_max 0.8265
_exptl_absorpt_correction_T_min 0.6927
_exptl_absorpt_correction_type multi-scan
_exptl_absorpt_process_details
;Higashi, T. (1995). 
 Program for Absorption Correction.
 Rigaku Corporation, Tokyo, Japan.
;
_exptl_crystal_colour colourless
_exptl_crystal_density_diffrn 1.430
_exptl_crystal_description prism
_exptl_crystal_F_000 816
_exptl_crystal_size_max 0.20
_exptl_crystal_size_mid 0.15
_exptl_crystal_size_min 0.10
_refine_diff_density_max 0.477
_refine_diff_density_min -0.568
_refine_diff_density_rms 0.064
_refine_ls_extinction_method none
_refine_ls_goodness_of_fit_ref 1.094
_refine_ls_hydrogen_treatment constr
_refine_ls_matrix_type full
_refine_ls_number_parameters 246
_refine_ls_number_reflns 3331
_refine_ls_number_restraints 0
_refine_ls_restrained_S_all 1.094
_refine_ls_R_factor_all 0.0574
_refine_ls_R_factor_gt 0.0436
_refine_ls_shift/su_max 0.000
_refine_ls_shift/su_mean 0.000
_refine_ls_structure_factor_coef Fsqd
_refine_ls_weighting_details 'calc w=1/[\s^2^(Fo^2^)+(0.0403P)^2^+1.9301P] where P=(Fo^2^+2Fc^2^)/3'
_refine_ls_weighting_scheme calc
_refine_ls_wR_factor_gt 0.1021
_refine_ls_wR_factor_ref 0.1140
_reflns_number_gt 2658
_reflns_number_total 3331
_reflns_threshold_expression >2sigma(I)
_cod_data_source_file ja311968d_si_004.cif
_cod_data_source_block 3fq
_cod_original_sg_symbol_Hall '-p 2ybc'
_cod_database_code 4119341

loop_
_symmetry_equiv_pos_as_xyz
'x, y, z'
'-x, y+1/2, -z+1/2'
'-x, -y, -z'
'x, -y-1/2, z-1/2'

loop_
_atom_site_label
_atom_site_type_symbol
_atom_site_fract_x
_atom_site_fract_y
_atom_site_fract_z
_atom_site_U_iso_or_equiv
_atom_site_adp_type
_atom_site_occupancy
_atom_site_symmetry_multiplicity
_atom_site_calc_flag
_atom_site_refinement_flags
C1 C -0.1485(2) 0.1159(2) 0.25498(17) 0.0211(5) Uani 1 1 d .
C2 C -0.05945(19) 0.1543(2) 0.22818(17) 0.0207(5) Uani 1 1 d .
C3 C -0.0867(2) 0.2185(2) 0.14089(17) 0.0233(5) Uani 1 1 d .
H2 H -0.0272 0.2453 0.1206 0.028 Uiso 1 1 calc R
C4 C -0.2030(2) 0.2427(2) 0.08373(18) 0.0255(5) Uani 1 1 d .
H3 H -0.2230 0.2857 0.0234 0.031 Uiso 1 1 calc R
C5 C -0.2908(2) 0.2053(2) 0.11321(18) 0.0263(5) Uani 1 1 d .
H4 H -0.3695 0.2241 0.0733 0.032 Uiso 1 1 calc R
C6 C -0.2648(2) 0.1413(2) 0.19946(17) 0.0235(5) Uani 1 1 d .
H5 H -0.3241 0.1154 0.2202 0.028 Uiso 1 1 calc R
C7 C 0.06126(19) 0.1217(2) 0.30209(17) 0.0206(5) Uani 1 1 d .
C8 C 0.13160(19) 0.2389(2) 0.35446(18) 0.0230(5) Uani 1 1 d .
H6 H 0.1149 0.2601 0.4124 0.028 Uiso 1 1 calc R
H7 H 0.1112 0.3117 0.3097 0.028 Uiso 1 1 calc R
C9 C 0.26245(19) 0.2042(2) 0.38579(17) 0.0214(5) Uani 1 1 d .
C10 C 0.31188(19) 0.1489(2) 0.48929(17) 0.0237(5) Uani 1 1 d .
C11 C 0.3442(2) 0.0308(3) 0.5078(2) 0.0314(6) Uani 1 1 d .
H8 H 0.3753 0.0012 0.5732 0.038 Uiso 1 1 calc R
H9 H 0.3363 -0.0246 0.4556 0.038 Uiso 1 1 calc R
C12 C 0.3239(2) 0.2382(3) 0.57166(18) 0.0322(6) Uani 1 1 d .
H10 H 0.3380 0.1905 0.6315 0.048 Uiso 1 1 calc R
H11 H 0.2522 0.2870 0.5544 0.048 Uiso 1 1 calc R
H12 H 0.3894 0.2950 0.5824 0.048 Uiso 1 1 calc R
C13 C 0.2544(2) 0.1079(2) 0.30844(16) 0.0210(5) Uani 1 1 d .
C14 C 0.14207(19) 0.0623(2) 0.26075(17) 0.0206(5) Uani 1 1 d .
C15 C 0.1157(2) -0.0275(2) 0.18815(18) 0.0246(5) Uani 1 1 d .
H13 H 0.0385 -0.0580 0.1566 0.030 Uiso 1 1 calc R
C16 C 0.2034(2) -0.0725(2) 0.16222(18) 0.0250(5) Uani 1 1 d .
H14 H 0.1870 -0.1341 0.1125 0.030 Uiso 1 1 calc R
C17 C 0.3165(2) -0.0262(2) 0.21004(17) 0.0231(5) Uani 1 1 d .
C18 C 0.3431(2) 0.0635(2) 0.28258(17) 0.0225(5) Uani 1 1 d .
H15 H 0.4202 0.0942 0.3141 0.027 Uiso 1 1 calc R
C19 C 0.4086(2) -0.0775(2) 0.18012(18) 0.0269(5) Uani 1 1 d .
S1 S -0.09281(5) 0.03635(6) 0.36657(4) 0.02227(17) Uani 1 1 d .
O1 O -0.14008(15) -0.08739(17) 0.35958(13) 0.0316(4) Uani 1 1 d .
O2 O -0.10051(15) 0.11272(18) 0.44351(12) 0.0322(4) Uani 1 1 d .
N1 N 0.03836(16) 0.03158(19) 0.36817(14) 0.0234(4) Uani 1 1 d .
H1 H 0.0916 -0.0207 0.4056 0.028 Uiso 1 1 calc R
C20 C 0.3335(2) 0.3190(2) 0.38075(18) 0.0267(6) Uani 1 1 d .
H16 H 0.4158 0.2960 0.4035 0.040 Uiso 1 1 calc R
H17 H 0.3242 0.3855 0.4224 0.040 Uiso 1 1 calc R
H18 H 0.3059 0.3488 0.3131 0.040 Uiso 1 1 calc R
F1 F 0.51343(12) -0.02691(16) 0.22971(12) 0.0415(4) Uani 1 1 d .
F2 F 0.38625(14) -0.05745(17) 0.08575(11) 0.0425(4) Uani 1 1 d .
F3 F 0.42208(16) -0.20117(15) 0.19253(15) 0.0526(5) Uani 1 1 d .

loop_
_atom_site_aniso_label
_atom_site_aniso_U_11
_atom_site_aniso_U_22
_atom_site_aniso_U_33
_atom_site_aniso_U_23
_atom_site_aniso_U_13
_atom_site_aniso_U_12
C1 0.0228(11) 0.0200(12) 0.0223(12) -0.0003(10) 0.0106(10) -0.0002(9)
C2 0.0219(11) 0.0203(11) 0.0219(12) -0.0026(10) 0.0107(10) -0.0013(9)
C3 0.0266(12) 0.0211(12) 0.0266(13) -0.0009(10) 0.0152(10) -0.0018(10)
C4 0.0281(12) 0.0252(13) 0.0224(12) 0.0017(10) 0.0092(10) -0.0001(10)
C5 0.0213(12) 0.0285(13) 0.0269(13) -0.0002(11) 0.0073(10) 0.0027(10)
C6 0.0213(11) 0.0251(13) 0.0277(13) -0.0012(10) 0.0133(10) -0.0009(10)
C7 0.0199(11) 0.0204(12) 0.0234(12) 0.0017(10) 0.0106(9) 0.0007(9)
C8 0.0222(12) 0.0222(12) 0.0256(13) -0.0019(10) 0.0105(10) 0.0005(9)
C9 0.0228(12) 0.0207(12) 0.0231(12) -0.0029(10) 0.0118(10) -0.0013(9)
C10 0.0187(11) 0.0296(13) 0.0233(13) -0.0011(10) 0.0089(10) -0.0017(10)
C11 0.0312(13) 0.0331(15) 0.0254(13) 0.0013(11) 0.0064(11) 0.0026(11)
C12 0.0360(14) 0.0342(15) 0.0258(13) -0.0029(11) 0.0115(11) -0.0006(12)
C13 0.0220(11) 0.0211(12) 0.0197(12) 0.0014(9) 0.0080(9) -0.0009(9)
C14 0.0205(11) 0.0207(12) 0.0223(12) 0.0015(9) 0.0103(10) 0.0004(9)
C15 0.0214(12) 0.0261(13) 0.0273(13) -0.0013(10) 0.0106(10) -0.0029(10)
C16 0.0276(13) 0.0241(13) 0.0258(13) -0.0012(10) 0.0129(10) -0.0011(10)
C17 0.0225(12) 0.0248(12) 0.0243(12) 0.0012(10) 0.0115(10) 0.0015(10)
C18 0.0183(11) 0.0261(12) 0.0239(12) 0.0028(10) 0.0091(10) 0.0007(9)
C19 0.0259(12) 0.0281(13) 0.0289(13) -0.0001(11) 0.0130(11) 0.0003(10)
S1 0.0216(3) 0.0261(3) 0.0221(3) 0.0021(2) 0.0119(2) 0.0016(2)
O1 0.0299(9) 0.0278(10) 0.0382(11) 0.0069(8) 0.0145(8) -0.0033(7)
O2 0.0330(10) 0.0419(11) 0.0246(9) 0.0016(8) 0.0145(8) 0.0109(8)
N1 0.0215(10) 0.0257(11) 0.0257(11) 0.0078(9) 0.0123(8) 0.0050(8)
C20 0.0258(12) 0.0277(14) 0.0273(13) -0.0023(11) 0.0109(11) -0.0054(10)
F1 0.0237(8) 0.0605(11) 0.0441(10) -0.0153(8) 0.0172(7) -0.0035(7)
F2 0.0396(9) 0.0651(12) 0.0284(8) -0.0016(8) 0.0193(7) 0.0117(8)
F3 0.0559(11) 0.0297(9) 0.0960(15) 0.0098(9) 0.0553(11) 0.0128(8)

loop_
_atom_type_symbol
_atom_type_description
_atom_type_scat_dispersion_real
_atom_type_scat_dispersion_imag
_atom_type_scat_source
C C 0.0181 0.0091 'International Tables Vol C Tables 4.2.6.8 and 6.1.1.4'
H H 0.0000 0.0000 'International Tables Vol C Tables 4.2.6.8 and 6.1.1.4'
F F 0.0727 0.0534 'International Tables Vol C Tables 4.2.6.8 and 6.1.1.4'
N N 0.0311 0.0180 'International Tables Vol C Tables 4.2.6.8 and 6.1.1.4'
O O 0.0492 0.0322 'International Tables Vol C Tables 4.2.6.8 and 6.1.1.4'
S S 0.3331 0.5567 'International Tables Vol C Tables 4.2.6.8 and 6.1.1.4'

loop_
_geom_angle_atom_site_label_1
_geom_angle_atom_site_label_2
_geom_angle_atom_site_label_3
_geom_angle
C2 C1 C6 123.0(2)
C2 C1 S1 110.64(17)
C6 C1 S1 126.37(18)
C1 C2 C3 119.1(2)
C1 C2 C7 114.0(2)
C3 C2 C7 126.8(2)
C2 C3 C4 118.5(2)
C2 C3 H2 120.8
C4 C3 H2 120.8
C3 C4 C5 121.3(2)
C3 C4 H3 119.4
C5 C4 H3 119.4
C6 C5 C4 120.7(2)
C6 C5 H4 119.7
C4 C5 H4 119.7
C5 C6 C1 117.4(2)
C5 C6 H5 121.3
C1 C6 H5 121.3
N1 C7 C14 109.37(18)
N1 C7 C2 103.45(18)
C14 C7 C2 115.75(19)
N1 C7 C8 114.19(19)
C14 C7 C8 101.81(18)
C2 C7 C8 112.66(18)
C7 C8 C9 106.24(18)
C7 C8 H6 110.5
C9 C8 H6 110.5
C7 C8 H7 110.5
C9 C8 H7 110.5
H6 C8 H7 108.7
C13 C9 C20 111.80(19)
C13 C9 C10 112.40(19)
C20 C9 C10 110.16(19)
C13 C9 C8 100.70(18)
C20 C9 C8 110.84(19)
C10 C9 C8 110.63(18)
C11 C10 C12 120.6(2)
C11 C10 C9 123.1(2)
C12 C10 C9 116.3(2)
C10 C11 H8 120.0
C10 C11 H9 120.0
H8 C11 H9 120.0
C10 C12 H10 109.5
C10 C12 H11 109.5
H10 C12 H11 109.5
C10 C12 H12 109.5
H10 C12 H12 109.5
H11 C12 H12 109.5
C14 C13 C18 119.7(2)
C14 C13 C9 112.1(2)
C18 C13 C9 128.2(2)
C15 C14 C13 121.6(2)
C15 C14 C7 128.0(2)
C13 C14 C7 110.4(2)
C16 C15 C14 119.1(2)
C16 C15 H13 120.4
C14 C15 H13 120.4
C15 C16 C17 119.3(2)
C15 C16 H14 120.4
C17 C16 H14 120.4
C18 C17 C16 121.7(2)
C18 C17 C19 120.7(2)
C16 C17 C19 117.6(2)
C17 C18 C13 118.6(2)
C17 C18 H15 120.7
C13 C18 H15 120.7
F3 C19 F2 105.5(2)
F3 C19 F1 106.3(2)
F2 C19 F1 105.6(2)
F3 C19 C17 113.0(2)
F2 C19 C17 112.8(2)
F1 C19 C17 113.0(2)
O1 S1 O2 115.13(11)
O1 S1 N1 110.83(11)
O2 S1 N1 112.80(11)
O1 S1 C1 112.34(11)
O2 S1 C1 110.73(11)
N1 S1 C1 92.96(10)
C7 N1 S1 115.18(15)
C7 N1 H1 122.4
S1 N1 H1 122.4
C9 C20 H16 109.5
C9 C20 H17 109.5
H16 C20 H17 109.5
C9 C20 H18 109.5
H16 C20 H18 109.5
H17 C20 H18 109.5

loop_
_geom_bond_atom_site_label_1
_geom_bond_atom_site_label_2
_geom_bond_distance
C1 C2 1.385(3)
C1 C6 1.388(3)
C1 S1 1.748(2)
C2 C3 1.388(3)
C2 C7 1.518(3)
C3 C4 1.391(3)
C3 H2 0.9500
C4 C5 1.392(3)
C4 H3 0.9500
C5 C6 1.376(3)
C5 H4 0.9500
C6 H5 0.9500
C7 N1 1.483(3)
C7 C14 1.514(3)
C7 C8 1.552(3)
C8 C9 1.560(3)
C8 H6 0.9900
C8 H7 0.9900
C9 C13 1.517(3)
C9 C20 1.533(3)
C9 C10 1.534(3)
C10 C11 1.320(3)
C10 C12 1.513(3)
C11 H8 0.9500
C11 H9 0.9500
C12 H10 0.9800
C12 H11 0.9800
C12 H12 0.9800
C13 C14 1.389(3)
C13 C18 1.393(3)
C14 C15 1.385(3)
C15 C16 1.384(3)
C15 H13 0.9500
C16 C17 1.400(3)
C16 H14 0.9500
C17 C18 1.382(3)
C17 C19 1.494(3)
C18 H15 0.9500
C19 F3 1.335(3)
C19 F2 1.337(3)
C19 F1 1.339(3)
S1 O1 1.4345(18)
S1 O2 1.4396(18)
S1 N1 1.6325(19)
N1 H1 0.8800
C20 H16 0.9800
C20 H17 0.9800
C20 H18 0.9800

loop_
_geom_hbond_atom_site_label_D
_geom_hbond_atom_site_label_H
_geom_hbond_atom_site_label_A
_geom_hbond_distance_DH
_geom_hbond_distance_HA
_geom_hbond_distance_DA
_geom_hbond_angle_DHA
_geom_hbond_site_symmetry_A
N1 H1 O2 0.88 2.41 3.020(3) 126.4 3_556

loop_
_geom_torsion_atom_site_label_1
_geom_torsion_atom_site_label_2
_geom_torsion_atom_site_label_3
_geom_torsion_atom_site_label_4
_geom_torsion
C6 C1 C2 C3 -1.6(4)
S1 C1 C2 C3 179.51(18)
C6 C1 C2 C7 177.2(2)
S1 C1 C2 C7 -1.7(3)
C1 C2 C3 C4 0.5(3)
C7 C2 C3 C4 -178.2(2)
C2 C3 C4 C5 0.8(4)
C3 C4 C5 C6 -1.0(4)
C4 C5 C6 C1 -0.1(4)
C2 C1 C6 C5 1.4(4)
S1 C1 C6 C5 -179.90(19)
C1 C2 C7 N1 13.1(3)
C3 C2 C7 N1 -168.2(2)
C1 C2 C7 C14 132.7(2)
C3 C2 C7 C14 -48.6(3)
C1 C2 C7 C8 -110.7(2)
C3 C2 C7 C8 68.0(3)
N1 C7 C8 C9 89.1(2)
C14 C7 C8 C9 -28.6(2)
C2 C7 C8 C9 -153.22(19)
C7 C8 C9 C13 27.8(2)
C7 C8 C9 C20 146.2(2)
C7 C8 C9 C10 -91.3(2)
C13 C9 C10 C11 0.5(3)
C20 C9 C10 C11 -124.9(3)
C8 C9 C10 C11 112.2(3)
C13 C9 C10 C12 179.63(19)
C20 C9 C10 C12 54.2(3)
C8 C9 C10 C12 -68.7(3)
C20 C9 C13 C14 -134.6(2)
C10 C9 C13 C14 100.9(2)
C8 C9 C13 C14 -16.9(2)
C20 C9 C13 C18 45.6(3)
C10 C9 C13 C18 -78.9(3)
C8 C9 C13 C18 163.3(2)
C18 C13 C14 C15 0.5(3)
C9 C13 C14 C15 -179.3(2)
C18 C13 C14 C7 178.9(2)
C9 C13 C14 C7 -0.9(3)
N1 C7 C14 C15 75.6(3)
C2 C7 C14 C15 -40.8(3)
C8 C7 C14 C15 -163.3(2)
N1 C7 C14 C13 -102.6(2)
C2 C7 C14 C13 141.0(2)
C8 C7 C14 C13 18.5(2)
C13 C14 C15 C16 -0.3(4)
C7 C14 C15 C16 -178.4(2)
C14 C15 C16 C17 0.1(4)
C15 C16 C17 C18 -0.1(4)
C15 C16 C17 C19 179.8(2)
C16 C17 C18 C13 0.3(4)
C19 C17 C18 C13 -179.6(2)
C14 C13 C18 C17 -0.5(3)
C9 C13 C18 C17 179.3(2)
C18 C17 C19 F3 120.3(3)
C16 C17 C19 F3 -59.6(3)
C18 C17 C19 F2 -120.2(2)
C16 C17 C19 F2 60.0(3)
C18 C17 C19 F1 -0.5(3)
C16 C17 C19 F1 179.7(2)
C2 C1 S1 O1 -123.13(17)
C6 C1 S1 O1 58.0(2)
C2 C1 S1 O2 106.59(18)
C6 C1 S1 O2 -72.3(2)
C2 C1 S1 N1 -9.16(18)
C6 C1 S1 N1 172.0(2)
C14 C7 N1 S1 -144.39(16)
C2 C7 N1 S1 -20.5(2)
C8 C7 N1 S1 102.30(19)
O1 S1 N1 C7 133.34(16)
O2 S1 N1 C7 -95.90(18)
C1 S1 N1 C7 18.07(18)
